data_1527745
loop_
_publ_author_name
'Lundstroem, T.'
'Rosenberg, I.'

_publ_section_title
;
 The Crystal Structure of the Molybdenum Boride M=Mo(1-X) B3
;
_journal_name_full 'Journal of Solid State Chemistry'
_journal_page_first 299
_journal_page_last 305
_journal_volume 6
_journal_year 1973
_chemical_formula_sum 'B3 Mo0.8'
_chemical_name_systematic 'Mo0.8 B3'
_space_group_IT_number 194
_symmetry_space_group_name_Hall '-P 6c 2c'
_symmetry_space_group_name_H-M 'P 63/m m c'
_cell_angle_alpha 90
_cell_angle_beta 90
_cell_angle_gamma 120
_cell_formula_units_Z 4
_cell_length_a 5.2026
_cell_length_b 5.2026
_cell_length_c 6.3489
_cell_volume 148.823
_citation_journal_id_ASTM JSSCBI
_cod_data_source_file Lundstroem_JSSCBI_1973_1992.cif
_cod_data_source_block B3Mo0.8
_cod_database_code 1527745

loop_
_symmetry_equiv_pos_as_xyz
x,y,z
x-y,x,z+1/2
-y,x-y,z
-x,-y,z+1/2
-x+y,-x,z
y,-x+y,z+1/2
-y,-x,-z+1/2
x-y,-y,-z
x,x-y,-z+1/2
y,x,-z
-x+y,y,-z+1/2
-x,-x+y,-z
-x,-y,-z
-x+y,-x,-z-1/2
y,-x+y,-z
x,y,-z-1/2
x-y,x,-z
-y,x-y,-z-1/2
y,x,z-1/2
-x+y,y,z
-x,-x+y,z-1/2
-y,-x,z
x-y,-y,z-1/2
x,x-y,z

loop_
_atom_site_label
_atom_site_type_symbol
_atom_site_fract_x
_atom_site_fract_y
_atom_site_fract_z
_atom_site_occupancy
_atom_site_U_iso_or_equiv
Mo2 Mo 0.3333 0.6667 0.25 1 0.0
B1 B 0.333 0 0 1 0.0
Mo1 Mo 0 0 0.25 0.6 0.0
